data_4317735
loop_
_publ_author_name
'David R. Armstrong'
'Francesca Benevelli'
'Andrew D. Bond'
'Neil Feeder'
'Eilis A. Harron'
'Alexander D. Hopkins'
'Mary McPartlin'
'David Moncrieff'
'David S\'aez'
'Elsje A. Quadrelli'
'Anthony D. Woods'
'Dominic S. Wright'

_publ_section_title
;
 Formation of Double Cubanes [Sn7(NR)8] in the Reactions of Pyridyl and
 Pyrimidinyl Amines with Sn(NMe2)2: A Synthetic and Theoretical Study
;
_journal_name_full 'Inorganic Chemistry'
_journal_page_first 1492
_journal_page_last 1501
_journal_paper_doi 10.1021/ic011090r
_journal_volume 41
_journal_year 2002
_chemical_formula_sum 'C56 H72 N24 O2 Sn7'
_chemical_formula_weight 1944.21
_chemical_name_systematic
;

  ?

;
_space_group_IT_number 2
_symmetry_cell_setting triclinic
_symmetry_space_group_name_Hall '-P 1'
_symmetry_space_group_name_H-M 'P -1'
_atom_sites_solution_hydrogens geom
_atom_sites_solution_primary direct
_atom_sites_solution_secondary difmap
_audit_creation_method SHELXL-97
_cell_angle_alpha 83.066(2)
_cell_angle_beta 81.957(3)
_cell_angle_gamma 75.450(3)
_cell_formula_units_Z 1
_cell_length_a 12.1860(4)
_cell_length_b 12.7060(8)
_cell_length_c 12.9930(8)
_cell_measurement_reflns_used 11614
_cell_measurement_temperature 200(2)
_cell_measurement_theta_max 25.03
_cell_measurement_theta_min 2.91
_cell_volume 1920.40(18)
_computing_cell_refinement 'HKL Scalepack (Otwinowski & Minor 1997)'
_computing_data_collection
;

  ?

;
_computing_data_reduction 'HKL Denzo and Scalepack (Otwinowski & Minor 1)'
_computing_structure_refinement 'SHELXL-97 (Sheldrick, 1997)'
_computing_structure_solution 'SHELXS-97 (Sheldrick, 1990)'
_diffrn_ambient_temperature 200(2)
_diffrn_measured_fraction_theta_full 0.991
_diffrn_measured_fraction_theta_max 0.991
_diffrn_measurement_device_type 'Nonius KappaCCD'
_diffrn_measurement_method CCD
_diffrn_radiation_monochromator graphite
_diffrn_radiation_source 'fine-focus sealed tube'
_diffrn_radiation_type MoK\a
_diffrn_radiation_wavelength 0.71070
_diffrn_reflns_av_R_equivalents 0.0334
_diffrn_reflns_av_sigmaI/netI 0.0692
_diffrn_reflns_limit_h_max 14
_diffrn_reflns_limit_h_min 0
_diffrn_reflns_limit_k_max 15
_diffrn_reflns_limit_k_min -14
_diffrn_reflns_limit_l_max 15
_diffrn_reflns_limit_l_min -15
_diffrn_reflns_number 9706
_diffrn_reflns_theta_full 25.07
_diffrn_reflns_theta_max 25.07
_diffrn_reflns_theta_min 3.14
_exptl_absorpt_coefficient_mu 2.291
_exptl_absorpt_correction_type none
_exptl_crystal_colour colourless
_exptl_crystal_density_diffrn 1.681
_exptl_crystal_density_method 'not measured'
_exptl_crystal_description block
_exptl_crystal_F_000 942
_exptl_crystal_size_max 0.10
_exptl_crystal_size_mid 0.10
_exptl_crystal_size_min 0.05
_refine_diff_density_max 1.693
_refine_diff_density_min -0.896
_refine_diff_density_rms 0.152
_refine_ls_extinction_method none
_refine_ls_goodness_of_fit_ref 1.049
_refine_ls_hydrogen_treatment mixed
_refine_ls_matrix_type full
_refine_ls_number_parameters 397
_refine_ls_number_reflns 6762
_refine_ls_number_restraints 0
_refine_ls_restrained_S_all 1.049
_refine_ls_R_factor_all 0.0760
_refine_ls_R_factor_gt 0.0500
_refine_ls_shift/su_max 0.042
_refine_ls_shift/su_mean 0.001
_refine_ls_structure_factor_coef Fsqd
_refine_ls_weighting_details 'calc w=1/[\s^2^(Fo^2^)+(0.0622P)^2^+6.8766P] where P=(Fo^2^+2Fc^2^)/3'
_refine_ls_weighting_scheme calc
_refine_ls_wR_factor_gt 0.1282
_refine_ls_wR_factor_ref 0.1402
_reflns_number_gt 5001
_reflns_number_total 6762
_reflns_threshold_expression >2sigma(I)
_cod_data_source_file ic011090r_3.cif
_cod_data_source_block dw9946
_cod_depositor_comments
;
The following automatic conversions were performed:

'_symmetry_cell_setting' value 'Triclinic' changed to 'triclinic'
according to the built-in table from CIF Core dictionary named
'cif_core.dic' version 2.4.1 from 2010-06-29.

Automatic conversion script
Id: cif_fix_values 1646 2011-03-28 12:23:43Z adriana 
;
_cod_database_code 4317735

loop_
_symmetry_equiv_pos_as_xyz
'x, y, z'
'-x, -y, -z'

loop_
_atom_site_label
_atom_site_type_symbol
_atom_site_fract_x
_atom_site_fract_y
_atom_site_fract_z
_atom_site_U_iso_or_equiv
_atom_site_adp_type
_atom_site_occupancy
_atom_site_symmetry_multiplicity
_atom_site_calc_flag
_atom_site_refinement_flags
_atom_site_disorder_assembly
_atom_site_disorder_group
Sn1 Sn 0.5000 0.5000 0.5000 0.0293(2) Uani 1 2 d S . .
Sn2 Sn 0.72668(4) 0.44299(5) 0.32064(5) 0.03746(18) Uani 1 1 d . . .
Sn3 Sn 0.51694(4) 0.30679(4) 0.33490(5) 0.03691(18) Uani 1 1 d . . .
Sn4 Sn 0.69684(4) 0.25993(4) 0.52692(5) 0.03569(17) Uani 1 1 d . . .
N1 N 0.5060(5) 0.3280(5) 0.5026(5) 0.0285(14) Uani 1 1 d . . .
N2 N 0.3757(5) 0.3102(5) 0.6524(5) 0.0365(16) Uani 1 1 d . . .
N2' N 0.4179(5) 0.1851(5) 0.5198(6) 0.0400(17) Uani 1 1 d . . .
N3 N 0.7010(5) 0.2709(5) 0.3540(6) 0.0381(16) Uani 1 1 d . . .
N4 N 0.8773(6) 0.1474(6) 0.3552(6) 0.0484(19) Uani 1 1 d . . .
N4' N 0.7587(6) 0.1548(6) 0.2201(6) 0.0470(18) Uani 1 1 d . . .
N5 N 0.5402(5) 0.4798(5) 0.3344(5) 0.0314(14) Uani 1 1 d . . .
N6 N 0.7337(5) 0.5648(6) 0.5862(6) 0.0431(17) Uani 1 1 d . . .
N6' N 0.8546(5) 0.3884(6) 0.5582(6) 0.0452(18) Uani 1 1 d . . .
N7 N 0.6822(5) 0.4374(5) 0.4938(5) 0.0294(14) Uani 1 1 d . . .
N8 N 0.3966(5) 0.6220(5) 0.2668(6) 0.0397(16) Uani 1 1 d . . .
N8' N 0.5667(6) 0.5412(6) 0.1611(6) 0.0435(17) Uani 1 1 d . . .
C1 C 0.4983(6) 0.5508(6) 0.2517(6) 0.0337(18) Uani 1 1 d . . .
C2 C 0.3589(7) 0.6843(7) 0.1821(7) 0.046(2) Uani 1 1 d . . .
C3 C 0.4242(8) 0.6769(7) 0.0858(7) 0.048(2) Uani 1 1 d . . .
H3A H 0.3972 0.7215 0.0261 0.058 Uiso 1 1 calc R . .
C4 C 0.5291(8) 0.6037(7) 0.0783(7) 0.048(2) Uani 1 1 d . . .
C5 C 0.2431(8) 0.7610(9) 0.1971(9) 0.073(3) Uani 1 1 d . . .
H5A H 0.2158 0.7872 0.1290 0.110 Uiso 1 1 calc R . .
H5B H 0.2482 0.8233 0.2324 0.110 Uiso 1 1 calc R . .
H5C H 0.1898 0.7226 0.2397 0.110 Uiso 1 1 calc R . .
C6 C 0.6080(9) 0.5954(9) -0.0217(8) 0.063(3) Uani 1 1 d . . .
H6A H 0.6453 0.5186 -0.0300 0.095 Uiso 1 1 calc R . .
H6B H 0.6659 0.6362 -0.0197 0.095 Uiso 1 1 calc R . .
H6C H 0.5641 0.6260 -0.0805 0.095 Uiso 1 1 calc R . .
C7 C 0.7580(6) 0.4662(6) 0.5485(7) 0.0366(19) Uani 1 1 d . . .
C8 C 0.8157(7) 0.5861(8) 0.6352(8) 0.052(2) Uani 1 1 d . . .
C9 C 0.9176(7) 0.5113(8) 0.6443(8) 0.056(3) Uani 1 1 d . . .
H9A H 0.9760 0.5286 0.6757 0.067 Uiso 1 1 calc R . .
C10 C 0.9337(7) 0.4124(8) 0.6079(7) 0.046(2) Uani 1 1 d . . .
C11 C 0.7908(10) 0.6969(9) 0.6750(11) 0.079(4) Uani 1 1 d . . .
H11A H 0.7247 0.7050 0.7284 0.119 Uiso 1 1 calc R . .
H11B H 0.7742 0.7534 0.6171 0.119 Uiso 1 1 calc R . .
H11C H 0.8573 0.7047 0.7053 0.119 Uiso 1 1 calc R . .
C12 C 1.0404(8) 0.3239(10) 0.6202(10) 0.077(4) Uani 1 1 d . . .
H12A H 1.0545 0.2769 0.5629 0.115 Uiso 1 1 calc R . .
H12B H 1.0309 0.2802 0.6869 0.115 Uiso 1 1 calc R . .
H12C H 1.1052 0.3568 0.6188 0.115 Uiso 1 1 calc R . .
C13 C 0.7805(7) 0.1880(6) 0.3086(7) 0.039(2) Uani 1 1 d . . .
C14 C 0.9547(8) 0.0660(8) 0.3119(9) 0.059(3) Uani 1 1 d . . .
C15 C 0.9369(8) 0.0250(8) 0.2215(10) 0.065(3) Uani 1 1 d . . .
H15A H 0.9918 -0.0338 0.1916 0.078 Uiso 1 1 calc R . .
C16 C 0.8388(8) 0.0720(7) 0.1778(8) 0.055(2) Uani 1 1 d . . .
C17 C 1.0620(9) 0.0200(12) 0.3635(11) 0.099(5) Uani 1 1 d . . .
H17A H 1.0501 -0.0387 0.4169 0.148 Uiso 1 1 calc R . .
H17B H 1.0808 0.0779 0.3961 0.148 Uiso 1 1 calc R . .
H17C H 1.1249 -0.0091 0.3110 0.148 Uiso 1 1 calc R . .
C18 C 0.8151(11) 0.0353(10) 0.0794(10) 0.085(4) Uani 1 1 d . . .
H18A H 0.7339 0.0624 0.0710 0.127 Uiso 1 1 calc R . .
H18B H 0.8353 -0.0447 0.0833 0.127 Uiso 1 1 calc R . .
H18C H 0.8607 0.0642 0.0195 0.127 Uiso 1 1 calc R . .
C19 C 0.4297(6) 0.2737(6) 0.5619(6) 0.0305(17) Uani 1 1 d . . .
C20 C 0.3103(6) 0.2491(7) 0.7090(7) 0.0387(19) Uani 1 1 d . . .
C21 C 0.2930(7) 0.1575(7) 0.6724(7) 0.046(2) Uani 1 1 d . . .
H21A H 0.2447 0.1158 0.7126 0.055 Uiso 1 1 calc R . .
C22 C 0.3468(7) 0.1283(7) 0.5772(7) 0.042(2) Uani 1 1 d . . .
C23 C 0.2575(8) 0.2818(9) 0.8146(8) 0.060(3) Uani 1 1 d . . .
H23A H 0.2015 0.3519 0.8076 0.090 Uiso 1 1 calc R . .
H23B H 0.3170 0.2888 0.8551 0.090 Uiso 1 1 calc R . .
H23C H 0.2194 0.2260 0.8506 0.090 Uiso 1 1 calc R . .
C24 C 0.3309(9) 0.0305(8) 0.5294(9) 0.063(3) Uani 1 1 d . . .
H24A H 0.2552 0.0183 0.5548 0.095 Uiso 1 1 calc R . .
H24B H 0.3895 -0.0343 0.5493 0.095 Uiso 1 1 calc R . .
H24C H 0.3378 0.0446 0.4532 0.095 Uiso 1 1 calc R . .
C100 C 0.488(2) 0.032(2) 0.197(2) 0.0818(19) Uiso 0.50 1 d P . .
H10A H 0.5683 -0.0074 0.1826 0.098 Uiso 0.50 1 calc PR . .
H10B H 0.4805 0.0699 0.2611 0.098 Uiso 0.50 1 calc PR . .
C101 C 0.423(2) -0.040(2) 0.215(2) 0.0818(19) Uiso 0.50 1 d P . .
H10C H 0.3943 -0.0499 0.2902 0.098 Uiso 0.50 1 calc PR . .
H10D H 0.4642 -0.1118 0.1908 0.098 Uiso 0.50 1 calc PR . .
C102 C 0.328(2) 0.016(2) 0.151(2) 0.0818(19) Uiso 0.50 1 d P . .
H10E H 0.3193 -0.0347 0.1019 0.098 Uiso 0.50 1 calc PR . .
H10F H 0.2558 0.0353 0.1971 0.098 Uiso 0.50 1 calc PR . .
C103 C 0.349(2) 0.098(2) 0.102(2) 0.0818(19) Uiso 0.50 1 d P . .
H10G H 0.2912 0.1627 0.1258 0.098 Uiso 0.50 1 calc PR . .
H10H H 0.3440 0.0951 0.0269 0.098 Uiso 0.50 1 calc PR . .
O1 O 0.4580(13) 0.1107(14) 0.1132(13) 0.0818(19) Uiso 0.50 1 d P . .
C104 C -0.039(2) 0.765(2) -0.034(2) 0.0818(19) Uiso 0.50 1 d P . .
H10I H -0.0343 0.8376 -0.0689 0.098 Uiso 0.50 1 calc PR . .
H10J H -0.1200 0.7634 -0.0164 0.098 Uiso 0.50 1 calc PR . .
C105 C 0.020(2) 0.678(2) -0.105(2) 0.0818(19) Uiso 0.50 1 d P . .
H10K H -0.0306 0.6307 -0.1138 0.098 Uiso 0.50 1 calc PR . .
H10L H 0.0465 0.7102 -0.1745 0.098 Uiso 0.50 1 calc PR . .
C106 C 0.117(2) 0.618(2) -0.049(2) 0.0818(19) Uiso 0.50 1 d P . .
H10M H 0.1352 0.5386 -0.0576 0.098 Uiso 0.50 1 calc PR . .
H10N H 0.1856 0.6463 -0.0714 0.098 Uiso 0.50 1 calc PR . .
C107 C 0.071(2) 0.640(2) 0.057(2) 0.0818(19) Uiso 0.50 1 d P . .
H10O H 0.0190 0.5922 0.0862 0.098 Uiso 0.50 1 calc PR . .
H10P H 0.1330 0.6276 0.1020 0.098 Uiso 0.50 1 calc PR . .
O2 O 0.0142(13) 0.7441(14) 0.0512(13) 0.0818(19) Uiso 0.50 1 d P . .

loop_
_atom_site_aniso_label
_atom_site_aniso_U_11
_atom_site_aniso_U_22
_atom_site_aniso_U_33
_atom_site_aniso_U_23
_atom_site_aniso_U_13
_atom_site_aniso_U_12
Sn1 0.0280(4) 0.0205(4) 0.0400(5) -0.0026(3) -0.0102(3) -0.0034(3)
Sn2 0.0340(3) 0.0329(3) 0.0453(4) -0.0015(3) -0.0052(2) -0.0082(2)
Sn3 0.0408(3) 0.0281(3) 0.0449(4) -0.0064(3) -0.0121(2) -0.0085(2)
Sn4 0.0340(3) 0.0240(3) 0.0474(4) -0.0003(2) -0.0113(2) -0.0018(2)
N1 0.029(3) 0.019(3) 0.038(4) 0.000(3) -0.006(3) -0.005(2)
N2 0.036(3) 0.033(4) 0.041(4) -0.001(3) -0.004(3) -0.011(3)
N2' 0.042(4) 0.024(4) 0.058(5) -0.001(3) -0.013(3) -0.012(3)
N3 0.037(3) 0.027(4) 0.050(5) -0.010(3) -0.006(3) -0.004(3)
N4 0.037(4) 0.042(4) 0.063(5) -0.009(4) -0.009(3) 0.001(3)
N4' 0.055(4) 0.033(4) 0.052(5) -0.007(4) -0.003(4) -0.009(3)
N5 0.036(3) 0.024(3) 0.035(4) 0.000(3) -0.007(3) -0.008(3)
N6 0.041(4) 0.035(4) 0.058(5) -0.006(4) -0.018(3) -0.010(3)
N6' 0.032(4) 0.042(4) 0.062(5) -0.001(4) -0.022(3) -0.002(3)
N7 0.025(3) 0.028(3) 0.035(4) 0.002(3) -0.008(3) -0.005(2)
N8 0.040(4) 0.032(4) 0.046(4) 0.007(3) -0.020(3) -0.004(3)
N8' 0.058(4) 0.034(4) 0.040(5) 0.004(3) -0.017(4) -0.013(3)
C1 0.040(4) 0.025(4) 0.040(5) 0.004(4) -0.015(4) -0.011(3)
C2 0.048(5) 0.038(5) 0.053(6) 0.006(4) -0.022(4) -0.010(4)
C3 0.063(6) 0.041(5) 0.038(6) 0.014(4) -0.023(4) -0.004(4)
C4 0.061(6) 0.036(5) 0.054(6) 0.001(4) -0.017(5) -0.019(4)
C5 0.062(6) 0.076(8) 0.070(8) 0.023(6) -0.025(5) -0.001(5)
C6 0.079(7) 0.068(7) 0.044(6) 0.005(5) -0.008(5) -0.025(6)
C7 0.032(4) 0.032(5) 0.049(5) -0.005(4) -0.012(4) -0.008(3)
C8 0.046(5) 0.048(6) 0.067(7) -0.007(5) -0.021(5) -0.013(4)
C9 0.048(5) 0.059(7) 0.070(7) -0.010(5) -0.029(5) -0.018(5)
C10 0.032(4) 0.051(6) 0.056(6) 0.002(5) -0.018(4) -0.011(4)
C11 0.076(7) 0.061(7) 0.117(10) -0.033(7) -0.041(7) -0.019(6)
C12 0.045(6) 0.084(8) 0.101(10) -0.017(7) -0.035(6) 0.005(5)
C13 0.046(5) 0.018(4) 0.054(6) -0.008(4) -0.004(4) -0.005(3)
C14 0.047(5) 0.053(6) 0.067(7) 0.002(5) -0.003(5) 0.003(5)
C15 0.060(6) 0.034(5) 0.084(9) 0.005(5) 0.009(6) 0.008(4)
C16 0.071(6) 0.033(5) 0.058(7) -0.010(5) 0.005(5) -0.011(5)
C17 0.055(7) 0.107(11) 0.115(12) -0.005(9) -0.022(7) 0.020(7)
C18 0.104(9) 0.074(8) 0.075(9) -0.032(7) -0.003(7) -0.013(7)
C19 0.027(4) 0.021(4) 0.044(5) 0.001(4) -0.014(3) -0.004(3)
C20 0.039(4) 0.030(4) 0.045(5) 0.006(4) -0.003(4) -0.009(3)
C21 0.038(4) 0.041(5) 0.056(6) 0.003(5) -0.001(4) -0.013(4)
C22 0.040(4) 0.028(4) 0.063(6) 0.003(4) -0.019(4) -0.011(4)
C23 0.069(6) 0.063(7) 0.053(7) 0.006(5) -0.002(5) -0.034(5)
C24 0.071(6) 0.038(5) 0.093(9) -0.016(5) -0.011(6) -0.030(5)

loop_
_atom_type_symbol
_atom_type_description
_atom_type_scat_dispersion_real
_atom_type_scat_dispersion_imag
_atom_type_scat_source
C C 0.0033 0.0016 'International Tables Vol C Tables 4.2.6.8 and 6.1.1.4'
H H 0.0000 0.0000 'International Tables Vol C Tables 4.2.6.8 and 6.1.1.4'
N N 0.0061 0.0033 'International Tables Vol C Tables 4.2.6.8 and 6.1.1.4'
Sn Sn -0.6537 1.4246 'International Tables Vol C Tables 4.2.6.8 and 6.1.1.4'
O O 0.0106 0.0060 'International Tables Vol C Tables 4.2.6.8 and 6.1.1.4'

loop_
_geom_angle_atom_site_label_1
_geom_angle_atom_site_label_2
_geom_angle_atom_site_label_3
_geom_angle
_geom_angle_site_symmetry_1
_geom_angle_site_symmetry_3
_geom_angle_publ_flag
N7 Sn1 N7 180.0 2_666 . ?
N7 Sn1 N1 98.5(2) 2_666 . ?
N7 Sn1 N1 81.5(2) . . ?
N7 Sn1 N1 81.5(2) 2_666 2_666 ?
N7 Sn1 N1 98.5(2) . 2_666 ?
N1 Sn1 N1 180.0(3) . 2_666 ?
N7 Sn1 N5 99.4(2) 2_666 . ?
N7 Sn1 N5 80.6(2) . . ?
N1 Sn1 N5 80.2(2) . . ?
N1 Sn1 N5 99.8(2) 2_666 . ?
N7 Sn1 N5 80.6(2) 2_666 2_666 ?
N7 Sn1 N5 99.4(2) . 2_666 ?
N1 Sn1 N5 99.8(2) . 2_666 ?
N1 Sn1 N5 80.2(2) 2_666 2_666 ?
N5 Sn1 N5 180.000(1) . 2_666 ?
N5 Sn2 N7 78.5(2) . . ?
N5 Sn2 N3 80.6(2) . . ?
N7 Sn2 N3 80.1(2) . . ?
N1 Sn3 N3 80.0(2) . . ?
N1 Sn3 N5 76.8(2) . . ?
N3 Sn3 N5 79.6(2) . . ?
N7 Sn4 N3 81.5(2) . . ?
N7 Sn4 N1 76.9(2) . . ?
N3 Sn4 N1 77.4(2) . . ?
C19 N1 Sn1 125.9(5) . . ?
C19 N1 Sn3 111.5(5) . . ?
Sn1 N1 Sn3 102.1(2) . . ?
C19 N1 Sn4 116.1(4) . . ?
Sn1 N1 Sn4 98.1(2) . . ?
Sn3 N1 Sn4 99.2(2) . . ?
C20 N2 C19 116.5(7) . . ?
C22 N2' C19 115.8(7) . . ?
C13 N3 Sn3 123.0(5) . . ?
C13 N3 Sn4 113.5(5) . . ?
Sn3 N3 Sn4 101.8(3) . . ?
C13 N3 Sn2 118.4(5) . . ?
Sn3 N3 Sn2 98.7(2) . . ?
Sn4 N3 Sn2 97.2(3) . . ?
C14 N4 C13 117.0(8) . . ?
C13 N4' C16 116.6(8) . . ?
C1 N5 Sn1 128.1(5) . . ?
C1 N5 Sn2 111.4(5) . . ?
Sn1 N5 Sn2 100.3(3) . . ?
C1 N5 Sn3 114.2(5) . . ?
Sn1 N5 Sn3 99.4(2) . . ?
Sn2 N5 Sn3 99.0(2) . . ?
C7 N6 C8 116.1(7) . . ?
C7 N6' C10 116.8(8) . . ?
C7 N7 Sn1 128.6(5) . . ?
C7 N7 Sn4 108.4(5) . . ?
Sn1 N7 Sn4 101.8(2) . . ?
C7 N7 Sn2 115.7(5) . . ?
Sn1 N7 Sn2 99.2(2) . . ?
Sn4 N7 Sn2 98.7(2) . . ?
C2 N8 C1 116.2(7) . . ?
C4 N8' C1 117.5(7) . . ?
N8 C1 N8' 125.6(7) . . ?
N8 C1 N5 119.6(7) . . ?
N8' C1 N5 114.8(7) . . ?
N8 C2 C3 121.0(8) . . ?
N8 C2 C5 116.7(8) . . ?
C3 C2 C5 122.3(8) . . ?
C4 C3 C2 118.7(8) . . ?
C4 C3 H3A 120.6 . . ?
C2 C3 H3A 120.6 . . ?
N8' C4 C3 120.8(9) . . ?
N8' C4 C6 117.1(8) . . ?
C3 C4 C6 122.0(9) . . ?
C2 C5 H5A 109.5 . . ?
C2 C5 H5B 109.5 . . ?
H5A C5 H5B 109.5 . . ?
C2 C5 H5C 109.5 . . ?
H5A C5 H5C 109.5 . . ?
H5B C5 H5C 109.5 . . ?
C4 C6 H6A 109.5 . . ?
C4 C6 H6B 109.5 . . ?
H6A C6 H6B 109.5 . . ?
C4 C6 H6C 109.5 . . ?
H6A C6 H6C 109.5 . . ?
H6B C6 H6C 109.5 . . ?
N6' C7 N6 125.2(7) . . ?
N6' C7 N7 113.7(7) . . ?
N6 C7 N7 121.0(7) . . ?
N6 C8 C9 121.3(9) . . ?
N6 C8 C11 116.6(8) . . ?
C9 C8 C11 122.1(8) . . ?
C10 C9 C8 119.0(8) . . ?
C10 C9 H9A 120.5 . . ?
C8 C9 H9A 120.5 . . ?
N6' C10 C9 121.5(8) . . ?
N6' C10 C12 116.3(8) . . ?
C9 C10 C12 122.2(8) . . ?
C8 C11 H11A 109.5 . . ?
C8 C11 H11B 109.5 . . ?
H11A C11 H11B 109.5 . . ?
C8 C11 H11C 109.5 . . ?
H11A C11 H11C 109.5 . . ?
H11B C11 H11C 109.5 . . ?
C10 C12 H12A 109.5 . . ?
C10 C12 H12B 109.5 . . ?
H12A C12 H12B 109.5 . . ?
C10 C12 H12C 109.5 . . ?
H12A C12 H12C 109.5 . . ?
H12B C12 H12C 109.5 . . ?
N4' C13 N4 125.0(7) . . ?
N4' C13 N3 118.2(7) . . ?
N4 C13 N3 116.8(8) . . ?
N4 C14 C15 121.3(9) . . ?
N4 C14 C17 117.4(11) . . ?
C15 C14 C17 121.4(10) . . ?
C16 C15 C14 118.2(9) . . ?
C16 C15 H15A 120.9 . . ?
C14 C15 H15A 120.9 . . ?
N4' C16 C15 121.9(10) . . ?
N4' C16 C18 116.7(9) . . ?
C15 C16 C18 121.4(10) . . ?
C14 C17 H17A 109.5 . . ?
C14 C17 H17B 109.5 . . ?
H17A C17 H17B 109.5 . . ?
C14 C17 H17C 109.5 . . ?
H17A C17 H17C 109.5 . . ?
H17B C17 H17C 109.5 . . ?
C16 C18 H18A 109.5 . . ?
C16 C18 H18B 109.5 . . ?
H18A C18 H18B 109.5 . . ?
C16 C18 H18C 109.5 . . ?
H18A C18 H18C 109.5 . . ?
H18B C18 H18C 109.5 . . ?
N2 C19 N2' 125.9(7) . . ?
N2 C19 N1 119.8(7) . . ?
N2' C19 N1 114.3(7) . . ?
N2 C20 C21 121.6(8) . . ?
N2 C20 C23 117.8(8) . . ?
C21 C20 C23 120.6(7) . . ?
C22 C21 C20 118.4(8) . . ?
C22 C21 H21A 120.8 . . ?
C20 C21 H21A 120.8 . . ?
N2' C22 C21 121.7(8) . . ?
N2' C22 C24 116.1(8) . . ?
C21 C22 C24 122.2(8) . . ?
C20 C23 H23A 109.5 . . ?
C20 C23 H23B 109.5 . . ?
H23A C23 H23B 109.5 . . ?
C20 C23 H23C 109.5 . . ?
H23A C23 H23C 109.5 . . ?
H23B C23 H23C 109.5 . . ?
C22 C24 H24A 109.5 . . ?
C22 C24 H24B 109.5 . . ?
H24A C24 H24B 109.5 . . ?
C22 C24 H24C 109.5 . . ?
H24A C24 H24C 109.5 . . ?
H24B C24 H24C 109.5 . . ?
C101 C100 O1 113(2) . . ?
C101 C100 H10A 108.9 . . ?
O1 C100 H10A 108.9 . . ?
C101 C100 H10B 108.9 . . ?
O1 C100 H10B 108.9 . . ?
H10A C100 H10B 107.7 . . ?
C100 C101 C102 100(2) . . ?
C100 C101 H10C 111.7 . . ?
C102 C101 H10C 111.7 . . ?
C100 C101 H10D 111.7 . . ?
C102 C101 H10D 111.7 . . ?
H10C C101 H10D 109.5 . . ?
C103 C102 C101 110(2) . . ?
C103 C102 H10E 109.6 . . ?
C101 C102 H10E 109.6 . . ?
C103 C102 H10F 109.6 . . ?
C101 C102 H10F 109.6 . . ?
H10E C102 H10F 108.1 . . ?
C102 C103 O1 113(2) . . ?
C102 C103 H10G 109.1 . . ?
O1 C103 H10G 109.1 . . ?
C102 C103 H10H 109.1 . . ?
O1 C103 H10H 109.1 . . ?
H10G C103 H10H 107.8 . . ?
C103 O1 C100 101.0(18) . . ?
O2 C104 C105 107(2) . . ?
O2 C104 H10I 110.3 . . ?
C105 C104 H10I 110.3 . . ?
O2 C104 H10J 110.3 . . ?
C105 C104 H10J 110.3 . . ?
H10I C104 H10J 108.5 . . ?
C106 C105 C104 102(2) . . ?
C106 C105 H10K 111.3 . . ?
C104 C105 H10K 111.3 . . ?
C106 C105 H10L 111.4 . . ?
C104 C105 H10L 111.4 . . ?
H10K C105 H10L 109.2 . . ?
C107 C106 C105 101(2) . . ?
C107 C106 H10M 111.7 . . ?
C105 C106 H10M 111.7 . . ?
C107 C106 H10N 111.7 . . ?
C105 C106 H10N 111.7 . . ?
H10M C106 H10N 109.4 . . ?
O2 C107 C106 105(2) . . ?
O2 C107 H10O 110.7 . . ?
C106 C107 H10O 110.7 . . ?
O2 C107 H10P 110.7 . . ?
C106 C107 H10P 110.7 . . ?
H10O C107 H10P 108.8 . . ?
C104 O2 C107 108(2) . . ?

loop_
_geom_bond_atom_site_label_1
_geom_bond_atom_site_label_2
_geom_bond_distance
_geom_bond_site_symmetry_2
_geom_bond_publ_flag
Sn1 N7 2.156(5) 2_666 ?
Sn1 N7 2.156(5) . ?
Sn1 N1 2.164(6) . ?
Sn1 N1 2.164(6) 2_666 ?
Sn1 N5 2.171(6) . ?
Sn1 N5 2.171(6) 2_666 ?
Sn2 N5 2.187(6) . ?
Sn2 N7 2.236(6) . ?
Sn2 N3 2.268(7) . ?
Sn3 N1 2.209(6) . ?
Sn3 N3 2.216(6) . ?
Sn3 N5 2.286(6) . ?
Sn4 N7 2.211(6) . ?
Sn4 N3 2.229(7) . ?
Sn4 N1 2.321(6) . ?
N1 C19 1.388(9) . ?
N2 C20 1.337(10) . ?
N2 C19 1.339(10) . ?
N2' C22 1.353(10) . ?
N2' C19 1.355(10) . ?
N3 C13 1.369(10) . ?
N4 C14 1.334(12) . ?
N4 C13 1.357(11) . ?
N4' C13 1.354(11) . ?
N4' C16 1.355(11) . ?
N5 C1 1.384(9) . ?
N6 C7 1.348(10) . ?
N6 C8 1.354(11) . ?
N6' C7 1.344(10) . ?
N6' C10 1.345(10) . ?
N7 C7 1.381(9) . ?
N8 C2 1.341(10) . ?
N8 C1 1.343(10) . ?
N8' C4 1.321(11) . ?
N8' C1 1.344(11) . ?
C2 C3 1.384(13) . ?
C2 C5 1.503(13) . ?
C3 C4 1.378(12) . ?
C3 H3A 0.9500 . ?
C4 C6 1.502(13) . ?
C5 H5A 0.9800 . ?
C5 H5B 0.9800 . ?
C5 H5C 0.9800 . ?
C6 H6A 0.9800 . ?
C6 H6B 0.9800 . ?
C6 H6C 0.9800 . ?
C8 C9 1.371(12) . ?
C8 C11 1.503(13) . ?
C9 C10 1.355(13) . ?
C9 H9A 0.9500 . ?
C10 C12 1.504(12) . ?
C11 H11A 0.9800 . ?
C11 H11B 0.9800 . ?
C11 H11C 0.9800 . ?
C12 H12A 0.9800 . ?
C12 H12B 0.9800 . ?
C12 H12C 0.9800 . ?
C14 C15 1.405(16) . ?
C14 C17 1.506(14) . ?
C15 C16 1.363(15) . ?
C15 H15A 0.9500 . ?
C16 C18 1.500(15) . ?
C17 H17A 0.9800 . ?
C17 H17B 0.9800 . ?
C17 H17C 0.9800 . ?
C18 H18A 0.9800 . ?
C18 H18B 0.9800 . ?
C18 H18C 0.9800 . ?
C20 C21 1.382(12) . ?
C20 C23 1.492(13) . ?
C21 C22 1.364(13) . ?
C21 H21A 0.9500 . ?
C22 C24 1.519(12) . ?
C23 H23A 0.9800 . ?
C23 H23B 0.9800 . ?
C23 H23C 0.9800 . ?
C24 H24A 0.9800 . ?
C24 H24B 0.9800 . ?
C24 H24C 0.9800 . ?
C100 C101 1.33(3) . ?
C100 O1 1.41(3) . ?
C100 H10A 0.9900 . ?
C100 H10B 0.9900 . ?
C101 C102 1.50(3) . ?
C101 H10C 0.9900 . ?
C101 H10D 0.9900 . ?
C102 C103 1.23(3) . ?
C102 H10E 0.9900 . ?
C102 H10F 0.9900 . ?
C103 O1 1.40(3) . ?
C103 H10G 0.9900 . ?
C103 H10H 0.9900 . ?
C104 O2 1.33(3) . ?
C104 C105 1.49(3) . ?
C104 H10I 0.9900 . ?
C104 H10J 0.9900 . ?
C105 C106 1.47(3) . ?
C105 H10K 0.9900 . ?
C105 H10L 0.9900 . ?
C106 C107 1.44(3) . ?
C106 H10M 0.9900 . ?
C106 H10N 0.9900 . ?
C107 O2 1.33(3) . ?
C107 H10O 0.9900 . ?
C107 H10P 0.9900 . ?

loop_
_geom_torsion_atom_site_label_1
_geom_torsion_atom_site_label_2
_geom_torsion_atom_site_label_3
_geom_torsion_atom_site_label_4
_geom_torsion
_geom_torsion_site_symmetry_1
_geom_torsion_site_symmetry_2
_geom_torsion_site_symmetry_3
_geom_torsion_site_symmetry_4
_geom_torsion_publ_flag
N7 Sn1 N1 C19 -39.4(6) 2_666 . . . ?
N7 Sn1 N1 C19 140.6(6) . . . . ?
N1 Sn1 N1 C19 138(100) 2_666 . . . ?
N5 Sn1 N1 C19 -137.5(6) . . . . ?
N5 Sn1 N1 C19 42.5(6) 2_666 . . . ?
N7 Sn1 N1 Sn3 88.7(2) 2_666 . . . ?
N7 Sn1 N1 Sn3 -91.3(2) . . . . ?
N1 Sn1 N1 Sn3 -94(100) 2_666 . . . ?
N5 Sn1 N1 Sn3 -9.4(2) . . . . ?
N5 Sn1 N1 Sn3 170.6(2) 2_666 . . . ?
N7 Sn1 N1 Sn4 -170.0(2) 2_666 . . . ?
N7 Sn1 N1 Sn4 10.0(2) . . . . ?
N1 Sn1 N1 Sn4 7(100) 2_666 . . . ?
N5 Sn1 N1 Sn4 91.8(2) . . . . ?
N5 Sn1 N1 Sn4 -88.2(2) 2_666 . . . ?
N3 Sn3 N1 C19 -132.6(5) . . . . ?
N5 Sn3 N1 C19 145.8(5) . . . . ?
N3 Sn3 N1 Sn1 90.6(3) . . . . ?
N5 Sn3 N1 Sn1 9.0(2) . . . . ?
N3 Sn3 N1 Sn4 -9.8(2) . . . . ?
N5 Sn3 N1 Sn4 -91.3(2) . . . . ?
N7 Sn4 N1 C19 -146.7(6) . . . . ?
N3 Sn4 N1 C19 129.3(6) . . . . ?
N7 Sn4 N1 Sn1 -9.9(2) . . . . ?
N3 Sn4 N1 Sn1 -93.9(3) . . . . ?
N7 Sn4 N1 Sn3 93.8(2) . . . . ?
N3 Sn4 N1 Sn3 9.8(2) . . . . ?
N1 Sn3 N3 C13 138.6(7) . . . . ?
N5 Sn3 N3 C13 -143.1(7) . . . . ?
N1 Sn3 N3 Sn4 10.3(2) . . . . ?
N5 Sn3 N3 Sn4 88.6(3) . . . . ?
N1 Sn3 N3 Sn2 -89.0(3) . . . . ?
N5 Sn3 N3 Sn2 -10.7(2) . . . . ?
N7 Sn4 N3 C13 137.5(5) . . . . ?
N1 Sn4 N3 C13 -144.1(6) . . . . ?
N7 Sn4 N3 Sn3 -88.3(2) . . . . ?
N1 Sn4 N3 Sn3 -9.9(2) . . . . ?
N7 Sn4 N3 Sn2 12.2(2) . . . . ?
N1 Sn4 N3 Sn2 90.6(2) . . . . ?
N5 Sn2 N3 C13 146.4(6) . . . . ?
N7 Sn2 N3 C13 -133.8(6) . . . . ?
N5 Sn2 N3 Sn3 11.2(2) . . . . ?
N7 Sn2 N3 Sn3 91.0(3) . . . . ?
N5 Sn2 N3 Sn4 -92.0(2) . . . . ?
N7 Sn2 N3 Sn4 -12.1(2) . . . . ?
N7 Sn1 N5 C1 43.1(6) 2_666 . . . ?
N7 Sn1 N5 C1 -136.9(6) . . . . ?
N1 Sn1 N5 C1 140.2(6) . . . . ?
N1 Sn1 N5 C1 -39.8(6) 2_666 . . . ?
N5 Sn1 N5 C1 -136(100) 2_666 . . . ?
N7 Sn1 N5 Sn2 170.9(2) 2_666 . . . ?
N7 Sn1 N5 Sn2 -9.1(2) . . . . ?
N1 Sn1 N5 Sn2 -92.0(2) . . . . ?
N1 Sn1 N5 Sn2 88.0(2) 2_666 . . . ?
N5 Sn1 N5 Sn2 -9(100) 2_666 . . . ?
N7 Sn1 N5 Sn3 -88.1(2) 2_666 . . . ?
N7 Sn1 N5 Sn3 91.9(2) . . . . ?
N1 Sn1 N5 Sn3 9.0(2) . . . . ?
N1 Sn1 N5 Sn3 -171.0(2) 2_666 . . . ?
N5 Sn1 N5 Sn3 92(100) 2_666 . . . ?
N7 Sn2 N5 C1 146.9(5) . . . . ?
N3 Sn2 N5 C1 -131.4(5) . . . . ?
N7 Sn2 N5 Sn1 8.9(2) . . . . ?
N3 Sn2 N5 Sn1 90.6(3) . . . . ?
N7 Sn2 N5 Sn3 -92.5(3) . . . . ?
N3 Sn2 N5 Sn3 -10.8(2) . . . . ?
N1 Sn3 N5 C1 -148.4(5) . . . . ?
N3 Sn3 N5 C1 129.6(5) . . . . ?
N1 Sn3 N5 Sn1 -8.9(2) . . . . ?
N3 Sn3 N5 Sn1 -90.9(3) . . . . ?
N1 Sn3 N5 Sn2 93.1(2) . . . . ?
N3 Sn3 N5 Sn2 11.1(2) . . . . ?
N7 Sn1 N7 C7 3(100) 2_666 . . . ?
N1 Sn1 N7 C7 -135.9(7) . . . . ?
N1 Sn1 N7 C7 44.1(7) 2_666 . . . ?
N5 Sn1 N7 C7 142.6(7) . . . . ?
N5 Sn1 N7 C7 -37.4(7) 2_666 . . . ?
N7 Sn1 N7 Sn4 128(100) 2_666 . . . ?
N1 Sn1 N7 Sn4 -10.6(2) . . . . ?
N1 Sn1 N7 Sn4 169.4(2) 2_666 . . . ?
N5 Sn1 N7 Sn4 -92.0(3) . . . . ?
N5 Sn1 N7 Sn4 88.0(3) 2_666 . . . ?
N7 Sn1 N7 Sn2 -131(100) 2_666 . . . ?
N1 Sn1 N7 Sn2 90.4(2) . . . . ?
N1 Sn1 N7 Sn2 -89.6(2) 2_666 . . . ?
N5 Sn1 N7 Sn2 8.9(2) . . . . ?
N5 Sn1 N7 Sn2 -171.1(2) 2_666 . . . ?
N3 Sn4 N7 C7 -133.3(5) . . . . ?
N1 Sn4 N7 C7 147.8(5) . . . . ?
N3 Sn4 N7 Sn1 88.9(3) . . . . ?
N1 Sn4 N7 Sn1 10.0(2) . . . . ?
N3 Sn4 N7 Sn2 -12.4(2) . . . . ?
N1 Sn4 N7 Sn2 -91.3(2) . . . . ?
N5 Sn2 N7 C7 -150.1(5) . . . . ?
N3 Sn2 N7 C7 127.5(5) . . . . ?
N5 Sn2 N7 Sn1 -8.9(2) . . . . ?
N3 Sn2 N7 Sn1 -91.3(2) . . . . ?
N5 Sn2 N7 Sn4 94.6(2) . . . . ?
N3 Sn2 N7 Sn4 12.3(2) . . . . ?
C2 N8 C1 N8' 3.5(12) . . . . ?
C2 N8 C1 N5 -176.8(7) . . . . ?
C4 N8' C1 N8 -3.0(12) . . . . ?
C4 N8' C1 N5 177.3(7) . . . . ?
Sn1 N5 C1 N8 -24.8(10) . . . . ?
Sn2 N5 C1 N8 -148.1(6) . . . . ?
Sn3 N5 C1 N8 100.7(7) . . . . ?
Sn1 N5 C1 N8' 154.9(5) . . . . ?
Sn2 N5 C1 N8' 31.6(8) . . . . ?
Sn3 N5 C1 N8' -79.6(7) . . . . ?
C1 N8 C2 C3 -2.0(12) . . . . ?
C1 N8 C2 C5 177.5(8) . . . . ?
N8 C2 C3 C4 0.2(14) . . . . ?
C5 C2 C3 C4 -179.3(9) . . . . ?
C1 N8' C4 C3 0.9(12) . . . . ?
C1 N8' C4 C6 177.8(8) . . . . ?
C2 C3 C4 N8' 0.4(13) . . . . ?
C2 C3 C4 C6 -176.3(9) . . . . ?
C10 N6' C7 N6 -1.3(13) . . . . ?
C10 N6' C7 N7 178.0(7) . . . . ?
C8 N6 C7 N6' 1.7(13) . . . . ?
C8 N6 C7 N7 -177.5(8) . . . . ?
Sn1 N7 C7 N6' 156.5(6) . . . . ?
Sn4 N7 C7 N6' 33.7(8) . . . . ?
Sn2 N7 C7 N6' -75.9(8) . . . . ?
Sn1 N7 C7 N6 -24.2(11) . . . . ?
Sn4 N7 C7 N6 -147.0(7) . . . . ?
Sn2 N7 C7 N6 103.4(8) . . . . ?
C7 N6 C8 C9 0.7(14) . . . . ?
C7 N6 C8 C11 178.4(9) . . . . ?
N6 C8 C9 C10 -3.2(15) . . . . ?
C11 C8 C9 C10 179.1(10) . . . . ?
C7 N6' C10 C9 -1.5(13) . . . . ?
C7 N6' C10 C12 178.7(9) . . . . ?
C8 C9 C10 N6' 3.6(15) . . . . ?
C8 C9 C10 C12 -176.6(10) . . . . ?
C16 N4' C13 N4 2.3(13) . . . . ?
C16 N4' C13 N3 -179.5(7) . . . . ?
C14 N4 C13 N4' -2.3(13) . . . . ?
C14 N4 C13 N3 179.4(8) . . . . ?
Sn3 N3 C13 N4' 26.2(10) . . . . ?
Sn4 N3 C13 N4' 149.4(6) . . . . ?
Sn2 N3 C13 N4' -97.6(8) . . . . ?
Sn3 N3 C13 N4 -155.4(6) . . . . ?
Sn4 N3 C13 N4 -32.2(9) . . . . ?
Sn2 N3 C13 N4 80.8(8) . . . . ?
C13 N4 C14 C15 0.5(14) . . . . ?
C13 N4 C14 C17 -179.7(10) . . . . ?
N4 C14 C15 C16 1.1(15) . . . . ?
C17 C14 C15 C16 -178.7(11) . . . . ?
C13 N4' C16 C15 -0.5(13) . . . . ?
C13 N4' C16 C18 -179.7(9) . . . . ?
C14 C15 C16 N4' -1.1(15) . . . . ?
C14 C15 C16 C18 178.1(10) . . . . ?
C20 N2 C19 N2' 4.7(11) . . . . ?
C20 N2 C19 N1 -175.1(7) . . . . ?
C22 N2' C19 N2 -1.8(11) . . . . ?
C22 N2' C19 N1 178.1(6) . . . . ?
Sn1 N1 C19 N2 -28.0(9) . . . . ?
Sn3 N1 C19 N2 -152.3(5) . . . . ?
Sn4 N1 C19 N2 95.2(7) . . . . ?
Sn1 N1 C19 N2' 152.1(5) . . . . ?
Sn3 N1 C19 N2' 27.9(7) . . . . ?
Sn4 N1 C19 N2' -84.7(7) . . . . ?
C19 N2 C20 C21 -4.5(11) . . . . ?
C19 N2 C20 C23 174.4(7) . . . . ?
N2 C20 C21 C22 1.7(12) . . . . ?
C23 C20 C21 C22 -177.3(8) . . . . ?
C19 N2' C22 C21 -1.5(11) . . . . ?
C19 N2' C22 C24 178.6(7) . . . . ?
C20 C21 C22 N2' 1.5(13) . . . . ?
C20 C21 C22 C24 -178.6(8) . . . . ?
O1 C100 C101 C102 -13(3) . . . . ?
C100 C101 C102 C103 5(3) . . . . ?
C101 C102 C103 O1 5(3) . . . . ?
C102 C103 O1 C100 -12(3) . . . . ?
C101 C100 O1 C103 16(3) . . . . ?
O2 C104 C105 C106 -6(3) . . . . ?
C104 C105 C106 C107 26(3) . . . . ?
C105 C106 C107 O2 -40(3) . . . . ?
C105 C104 O2 C107 -20(3) . . . . ?
C106 C107 O2 C104 39(3) . . . . ?
